data_7112134
loop_
_publ_author_name
'Mousumi Garai'
'Kumar Biradha'

_publ_section_title
;
 Coordination polymers of organic polymers synthesized via
 photopolymerization of single crystals: two-dimensional hydrogen bonding
 layers with amazing shock absorbing nature
;
_journal_name_full Chem.Commun.
_journal_page_first 3568
_journal_paper_doi 10.1039/C4CC00625A
_journal_volume 50
_journal_year 2014
_chemical_formula_sum 'C36 H36 Ag2 N10 O10'
_chemical_formula_weight 984.49
_chemical_name_systematic
; 
 ? 
;
_space_group_IT_number 2
_symmetry_cell_setting triclinic
_symmetry_space_group_name_Hall '-P 1'
_symmetry_space_group_name_H-M 'P -1'
_atom_sites_solution_hydrogens geom
_atom_sites_solution_primary direct
_atom_sites_solution_secondary difmap
_audit_creation_method SHELXL-97
_cell_angle_alpha 75.79(2)
_cell_angle_beta 65.02(2)
_cell_angle_gamma 89.24(3)
_cell_formula_units_Z 1
_cell_length_a 9.458(8)
_cell_length_b 10.001(8)
_cell_length_c 11.102(9)
_cell_measurement_reflns_used 3212
_cell_measurement_temperature 293(2)
_cell_measurement_theta_max 25.50
_cell_measurement_theta_min 2.10
_cell_volume 917.9(13)
_computing_structure_refinement 'SHELXL-97 (Sheldrick, 1997)'
_computing_structure_solution 'SHELXS-97 (Sheldrick, 1990)'
_diffrn_ambient_temperature 293(2)
_diffrn_measured_fraction_theta_full 0.941
_diffrn_measured_fraction_theta_max 0.941
_diffrn_measurement_device_type 'Bruker CCD APEX-2'
_diffrn_measurement_method hemisphere
_diffrn_radiation_monochromator graphite
_diffrn_radiation_source 'fine-focus sealed tube'
_diffrn_radiation_type MoK\a
_diffrn_radiation_wavelength 0.71073
_diffrn_reflns_av_R_equivalents 0.2078
_diffrn_reflns_av_sigmaI/netI 0.1787
_diffrn_reflns_limit_h_max 11
_diffrn_reflns_limit_h_min -11
_diffrn_reflns_limit_k_max 12
_diffrn_reflns_limit_k_min -12
_diffrn_reflns_limit_l_max 13
_diffrn_reflns_limit_l_min -13
_diffrn_reflns_number 10507
_diffrn_reflns_theta_full 25.50
_diffrn_reflns_theta_max 25.50
_diffrn_reflns_theta_min 2.10
_exptl_absorpt_coefficient_mu 1.141
_exptl_absorpt_correction_T_max 0.892
_exptl_absorpt_correction_T_min 0.848
_exptl_absorpt_correction_type empirical
_exptl_absorpt_process_details sadabs
_exptl_crystal_colour 'light yellow'
_exptl_crystal_density_diffrn 1.781
_exptl_crystal_density_method 'not measured'
_exptl_crystal_description 'plate like'
_exptl_crystal_F_000 496
_exptl_crystal_size_max 0.22
_exptl_crystal_size_mid 0.12
_exptl_crystal_size_min 0.10
_refine_diff_density_max 0.804
_refine_diff_density_min -0.533
_refine_diff_density_rms 0.128
_refine_ls_extinction_coef 0.031(5)
_refine_ls_extinction_expression Fc^*^=kFc[1+0.001xFc^2^\l^3^/sin(2\q)]^-1/4^
_refine_ls_extinction_method SHELXL
_refine_ls_goodness_of_fit_ref 0.970
_refine_ls_hydrogen_treatment mixed
_refine_ls_matrix_type full
_refine_ls_number_parameters 246
_refine_ls_number_reflns 3212
_refine_ls_number_restraints 0
_refine_ls_restrained_S_all 0.970
_refine_ls_R_factor_all 0.2091
_refine_ls_R_factor_gt 0.0960
_refine_ls_shift/su_max 0.005
_refine_ls_shift/su_mean 0.001
_refine_ls_structure_factor_coef Fsqd
_refine_ls_weighting_details 'calc w=1/[\s^2^(Fo^2^)+(0.1000P)^2^+0.0000P] where P=(Fo^2^+2Fc^2^)/3'
_refine_ls_weighting_scheme calc
_refine_ls_wR_factor_gt 0.2023
_refine_ls_wR_factor_ref 0.2377
_reflns_number_gt 1391
_reflns_number_total 3212
_reflns_threshold_expression >2sigma(I)
_cod_data_source_file c4cc00625a.cif
_cod_data_source_block 4'
_cod_original_sg_symbol_H-M P-1
_cod_database_code 7112134

loop_
_symmetry_equiv_pos_as_xyz
'x, y, z'
'-x, -y, -z'

loop_
_atom_site_label
_atom_site_type_symbol
_atom_site_fract_x
_atom_site_fract_y
_atom_site_fract_z
_atom_site_U_iso_or_equiv
_atom_site_adp_type
_atom_site_occupancy
_atom_site_symmetry_multiplicity
_atom_site_calc_flag
_atom_site_refinement_flags
Ag1 Ag 0.0000 0.0000 0.0000 0.0930(8) Uani 1 2 d S
Ag2 Ag 0.0000 -1.5000 1.0000 0.0922(7) Uani 1 2 d S
N21A N 0.0523(13) -0.8304(7) 0.5097(13) 0.082(4) Uani 1 1 d .
H21A H 0.1437 -0.8166 0.5061 0.098 Uiso 1 1 calc R
O18B O 0.3116(12) -0.7736(8) 0.5690(10) 0.083(3) Uani 1 1 d .
O18A O -0.1372(11) -0.7312(7) 0.4608(10) 0.075(2) Uani 1 1 d .
C16B C 0.3945(13) -1.0499(10) 0.5954(10) 0.055(3) Uani 1 1 d .
H16B H 0.2915 -1.0191 0.6082 0.066 Uiso 1 1 calc R
N11A N 0.1112(16) -0.1419(12) 0.0906(11) 0.089(4) Uani 1 1 d .
C11A C 0.1015(15) -0.3463(11) 0.2691(10) 0.057(3) Uani 1 1 d .
C12A C 0.0404(16) -0.2568(11) 0.1922(11) 0.070(3) Uani 1 1 d .
H12A H -0.0642 -0.2792 0.2138 0.084 Uiso 1 1 calc R
C16A C -0.0064(14) -0.4550(9) 0.4007(10) 0.059(3) Uani 1 1 d .
H16A H -0.0988 -0.4841 0.3910 0.071 Uiso 1 1 calc R
C17A C 0.0609(13) -0.5845(8) 0.4574(11) 0.052(3) Uani 1 1 d .
H17A H 0.1753 -0.5791 0.4078 0.063 Uiso 1 1 calc R
C18A C -0.0167(13) -0.7184(8) 0.4726(13) 0.056(3) Uani 1 1 d .
C21A C -0.0220(15) -0.9790(11) 0.5574(11) 0.067(3) Uani 1 1 d .
H21B H 0.0152 -1.0366 0.6198 0.081 Uiso 1 1 calc .
H21C H -0.1353 -0.9830 0.6042 0.081 Uiso 1 1 calc .
C13A C 0.254(2) -0.1266(17) 0.0651(15) 0.117(6) Uani 1 1 d .
H13A H 0.3099 -0.0468 -0.0027 0.140 Uiso 1 1 calc R
C14A C 0.343(2) -0.213(2) 0.1240(15) 0.129(7) Uani 1 1 d .
H14A H 0.4512 -0.1979 0.0898 0.155 Uiso 1 1 calc R
C15A C 0.2481(19) -0.3243(14) 0.2413(13) 0.088(4) Uani 1 1 d .
H15A H 0.2909 -0.3790 0.2956 0.106 Uiso 1 1 calc R
N11B N 0.2237(15) -1.3768(11) 0.8768(10) 0.089(4) Uani 1 1 d .
C11B C 0.3790(14) -1.1729(11) 0.7141(12) 0.073(4) Uani 1 1 d .
C12B C 0.2418(14) -1.2601(12) 0.7858(11) 0.069(3) Uani 1 1 d .
H12B H 0.1563 -1.2338 0.7680 0.082 Uiso 1 1 calc R
C13B C 0.3538(18) -1.4243(15) 0.9017(14) 0.090(4) Uani 1 1 d .
H13B H 0.3473 -1.5108 0.9601 0.108 Uiso 1 1 calc R
C14B C 0.4858(18) -1.3381(14) 0.8369(15) 0.093(5) Uani 1 1 d .
H14B H 0.5708 -1.3635 0.8556 0.111 Uiso 1 1 calc R
C15B C 0.501(2) -1.2136(16) 0.7439(15) 0.114(6) Uani 1 1 d .
H15B H 0.5953 -1.1568 0.7011 0.136 Uiso 1 1 calc R
C17B C 0.5148(13) -0.9255(9) 0.5521(10) 0.051(3) Uani 1 1 d .
H17B H 0.5780 -0.9425 0.6041 0.061 Uiso 1 1 calc R
C18B C 0.4363(17) -0.7872(12) 0.5623(12) 0.059(3) Uani 1 1 d .
N21B N 0.5390(14) -0.6879(9) 0.5469(15) 0.099(4) Uani 1 1 d .
H21D H 0.6350 -0.7020 0.5281 0.119 Uiso 1 1 calc R
C21B C 0.4742(17) -0.532(2) 0.5656(14) 0.114(6) Uani 1 1 d .
H21E H 0.3609 -0.5385 0.6143 0.137 Uiso 1 1 calc .
H21F H 0.5217 -0.4898 0.6112 0.137 Uiso 1 1 calc .
N100 N 0.187(2) 0.2380(18) 0.081(2) 0.139(5) Uiso 1 1 d .
O101 O 0.2885(19) 0.1478(17) 0.1142(17) 0.175(6) Uiso 1 1 d .
O102 O 0.1412(16) 0.3165(14) 0.1597(14) 0.141(4) Uiso 1 1 d .
O103 O 0.1915(19) 0.2417(17) -0.020(2) 0.176(6) Uiso 1 1 d .

loop_
_atom_site_aniso_label
_atom_site_aniso_U_11
_atom_site_aniso_U_22
_atom_site_aniso_U_33
_atom_site_aniso_U_23
_atom_site_aniso_U_13
_atom_site_aniso_U_12
Ag1 0.1683(17) 0.0489(8) 0.0599(10) 0.0141(6) -0.0630(10) 0.0069(8)
Ag2 0.1051(14) 0.0601(9) 0.0574(10) 0.0103(6) 0.0025(8) -0.0368(8)
N21A 0.109(8) 0.015(4) 0.174(11) -0.043(5) -0.100(8) 0.012(4)
O18B 0.077(7) 0.062(5) 0.119(8) -0.035(5) -0.045(6) 0.011(5)
O18A 0.088(6) 0.039(4) 0.121(7) -0.027(4) -0.062(6) 0.001(4)
C16B 0.064(7) 0.047(5) 0.043(6) 0.003(5) -0.020(5) -0.016(5)
N11A 0.091(9) 0.092(8) 0.065(7) 0.018(6) -0.037(7) -0.028(7)
C11A 0.062(8) 0.063(6) 0.037(6) 0.001(5) -0.022(6) 0.000(6)
C12A 0.101(10) 0.058(6) 0.049(7) 0.009(5) -0.041(7) -0.006(6)
C16A 0.091(9) 0.023(4) 0.046(6) 0.021(4) -0.031(6) -0.008(5)
C17A 0.070(7) 0.025(4) 0.061(7) 0.001(4) -0.034(6) 0.013(5)
C18A 0.056(8) 0.015(4) 0.126(10) -0.037(5) -0.058(7) -0.001(5)
C21A 0.086(9) 0.059(7) 0.047(7) 0.002(6) -0.028(7) -0.017(6)
C13A 0.126(15) 0.110(12) 0.068(10) 0.063(8) -0.045(10) -0.043(11)
C14A 0.108(13) 0.160(16) 0.068(10) 0.036(10) -0.022(9) -0.064(12)
C15A 0.104(12) 0.093(10) 0.058(8) 0.021(7) -0.047(8) -0.026(9)
N11B 0.111(10) 0.070(6) 0.041(6) 0.020(5) -0.010(6) -0.030(6)
C11B 0.063(8) 0.058(6) 0.068(8) 0.026(6) -0.021(7) -0.028(6)
C12B 0.065(8) 0.073(7) 0.053(7) 0.000(6) -0.020(6) -0.005(6)
C13B 0.102(12) 0.088(10) 0.072(9) -0.001(8) -0.042(9) 0.019(9)
C14B 0.088(10) 0.084(9) 0.089(10) 0.028(8) -0.048(8) -0.034(8)
C15B 0.111(12) 0.121(12) 0.088(10) 0.058(9) -0.068(10) -0.059(10)
C17B 0.065(7) 0.045(5) 0.045(6) -0.011(5) -0.027(5) -0.010(5)
C18B 0.060(8) 0.064(7) 0.063(8) -0.023(6) -0.032(7) -0.015(7)
N21B 0.086(8) 0.034(5) 0.193(14) -0.038(7) -0.070(9) 0.003(5)
C21B 0.058(10) 0.190(19) 0.080(10) -0.037(13) -0.016(9) -0.010(10)

loop_
_atom_type_symbol
_atom_type_description
_atom_type_scat_dispersion_real
_atom_type_scat_dispersion_imag
_atom_type_scat_source
C C 0.0033 0.0016 'International Tables Vol C Tables 4.2.6.8 and 6.1.1.4'
H H 0.0000 0.0000 'International Tables Vol C Tables 4.2.6.8 and 6.1.1.4'
N N 0.0061 0.0033 'International Tables Vol C Tables 4.2.6.8 and 6.1.1.4'
O O 0.0106 0.0060 'International Tables Vol C Tables 4.2.6.8 and 6.1.1.4'
Ag Ag -0.8971 1.1015 'International Tables Vol C Tables 4.2.6.8 and 6.1.1.4'

loop_
_geom_angle_atom_site_label_1
_geom_angle_atom_site_label_2
_geom_angle_atom_site_label_3
_geom_angle
_geom_angle_site_symmetry_1
_geom_angle_site_symmetry_3
N11A Ag1 N11A 180.0(9) . 2
N11B Ag2 N11B 180.000(2) 2_527 .
C18A N21A C21A 124.0(10) . .
C11B C16B C17B 119.3(9) . .
C11B C16B C17B 114.7(9) . 2_636
C17B C16B C17B 89.2(7) . 2_636
C13A N11A C12A 110.1(12) . .
C13A N11A Ag1 124.5(9) . .
C12A N11A Ag1 125.2(10) . .
C15A C11A C12A 119.0(11) . .
C15A C11A C16A 119.5(10) . .
C12A C11A C16A 120.6(11) . .
N11A C12A C11A 128.6(13) . .
C11A C16A C17A 119.7(10) . .
C11A C16A C17A 117.5(8) . 2_546
C17A C16A C17A 89.7(7) . 2_546
C18A C17A C16A 115.0(9) . .
C18A C17A C16A 112.8(9) . 2_546
C16A C17A C16A 90.3(7) . 2_546
O18A C18A N21A 121.2(8) . .
O18A C18A C17A 124.2(9) . .
N21A C18A C17A 114.5(9) . .
C21A C21A N21A 105.3(12) 2_536 .
N11A C13A C14A 130.1(13) . .
C13A C14A C15A 113.4(15) . .
C11A C15A C14A 118.0(13) . .
C12B N11B C13B 119.6(11) . .
C12B N11B Ag2 122.7(11) . .
C13B N11B Ag2 117.6(8) . .
C15B C11B C12B 116.3(11) . .
C15B C11B C16B 123.4(10) . .
C12B C11B C16B 119.8(12) . .
N11B C12B C11B 124.4(13) . .
C14B C13B N11B 116.5(12) . .
C13B C14B C15B 122.8(14) . .
C14B C15B C11B 120.2(13) . .
C18B C17B C16B 112.2(9) . .
C18B C17B C16B 117.8(8) . 2_636
C16B C17B C16B 90.8(7) . 2_636
O18B C18B N21B 126.2(13) . .
O18B C18B C17B 123.4(10) . .
N21B C18B C17B 110.0(11) . .
C18B N21B C21B 117.6(11) . .
C21B C21B N21B 97.9(18) 2_646 .
O103 N100 O102 134(2) . .
O103 N100 O101 113(2) . .
O102 N100 O101 110.4(18) . .

loop_
_geom_bond_atom_site_label_1
_geom_bond_atom_site_label_2
_geom_bond_distance
_geom_bond_site_symmetry_2
Ag1 N11A 2.071(12) .
Ag1 N11A 2.071(12) 2
Ag2 N11B 2.159(10) 2_527
Ag2 N11B 2.159(10) .
N21A C18A 1.353(14) .
N21A C21A 1.520(13) .
O18B C18B 1.159(12) .
O18A C18A 1.213(11) .
C16B C11B 1.522(14) .
C16B C17B 1.534(13) .
C16B C17B 1.575(15) 2_636
N11A C13A 1.256(18) .
N11A C12A 1.337(14) .
C11A C15A 1.297(16) .
C11A C12A 1.375(15) .
C11A C16A 1.532(13) .
C16A C17A 1.549(12) .
C16A C17A 1.586(15) 2_546
C17A C18A 1.473(12) .
C17A C16A 1.586(15) 2_546
C21A C21A 1.34(2) 2_536
C13A C14A 1.43(2) .
C14A C15A 1.440(17) .
N11B C12B 1.301(14) .
N11B C13B 1.423(17) .
C11B C15B 1.361(18) .
C11B C12B 1.377(15) .
C13B C14B 1.336(18) .
C14B C15B 1.373(17) .
C17B C18B 1.567(16) .
C17B C16B 1.575(15) 2_636
C18B N21B 1.327(14) .
N21B C21B 1.69(2) .
C21B C21B 1.31(3) 2_646
N100 O103 1.088(19) .
N100 O102 1.258(19) .
N100 O101 1.41(2) .
